data_7021365
loop_
_publ_author_name
'Keene, Tony D.'
'Rankine, Damien'
'Evans, Jack D.'
'Southon, Peter D.'
'Kepert, Cameron J.'
'Aitken, Jade B.'
'Sumby, Christopher J.'
'Doonan, Christian J.'

_publ_section_title
;
 Solvent-modified dynamic porosity in chiral 3D kagome frameworks.
;
_journal_issue 22
_journal_name_full 'Dalton transactions (Cambridge, England : 2003)'
_journal_page_first 7871
_journal_page_last 7879
_journal_paper_doi 10.1039/c3dt00096f
_journal_volume 42
_journal_year 2013
_chemical_formula_moiety 'C20 H20 N2 Ni O8'
_chemical_formula_sum 'C20 H20 N2 Ni O8'
_chemical_formula_weight 475.09
_chemical_melting_point ?
_chemical_name_common
;
catena((2,2'-dihydroxy-4,4'-dicarboxylato-
bis(dimethylformamido)-nickel(ii)) DMF-solvate)
;
_chemical_name_systematic
;
catena{[2,2'-dihydroxy-4,4'-dicarboxylato-bis(dimethylformamido)-nickel(II)]
DMF-solvate}
;
_space_group_IT_number 152
_symmetry_cell_setting trigonal
_symmetry_space_group_name_Hall 'P 31 2"'
_symmetry_space_group_name_H-M 'P 31 2 1'
_atom_sites_solution_hydrogens geom
_atom_sites_solution_primary direct
_atom_sites_solution_secondary difmap
_audit_creation_method SHELXL-97
_cell_angle_alpha 90.00
_cell_angle_beta 90.00
_cell_angle_gamma 120.00
_cell_formula_units_Z 3
_cell_length_a 17.2139(3)
_cell_length_b 17.2139(3)
_cell_length_c 8.5240(5)
_cell_measurement_reflns_used 4817
_cell_measurement_temperature 150.0
_cell_measurement_theta_max 29.2531
_cell_measurement_theta_min 2.7271
_cell_volume 2187.42(14)
_computing_cell_refinement
;
CrysAlisPro, Agilent Technologies,
Version 1.171.35.11 (release 16-05-2011 CrysAlis171 .NET)
(compiled May 16 2011,17:55:39)
;
_computing_data_collection
;
CrysAlisPro, Agilent Technologies,
Version 1.171.35.11 (release 16-05-2011 CrysAlis171 .NET)
(compiled May 16 2011,17:55:39)
;
_computing_data_reduction
;
CrysAlisPro, Agilent Technologies,
Version 1.171.35.11 (release 16-05-2011 CrysAlis171 .NET)
(compiled May 16 2011,17:55:39)
;
_computing_molecular_graphics 'DIAMOND 3.2g (Crystal Impact 2012)'
_computing_publication_material 'SHELXS-97 (Sheldrick, 2008)'
_computing_structure_refinement 'SHELXL-97 (Sheldrick, 2008)'
_computing_structure_solution 'SIR-92 (Altomare 1993)'
_diffrn_ambient_temperature 150(2)
_diffrn_detector_area_resol_mean 16.1695
_diffrn_measured_fraction_theta_full 0.998
_diffrn_measured_fraction_theta_max 0.998
_diffrn_measurement_device_type 'Xcalibur, Eos'
_diffrn_measurement_method '\w scans'
_diffrn_radiation_monochromator graphite
_diffrn_radiation_source 'Enhance (Mo) X-ray Source'
_diffrn_radiation_type MoK\a
_diffrn_radiation_wavelength 0.71073
_diffrn_reflns_av_R_equivalents 0.0412
_diffrn_reflns_av_unetI/netI 0.0384
_diffrn_reflns_limit_h_max 21
_diffrn_reflns_limit_h_min -21
_diffrn_reflns_limit_k_max 20
_diffrn_reflns_limit_k_min -21
_diffrn_reflns_limit_l_max 10
_diffrn_reflns_limit_l_min -10
_diffrn_reflns_number 14078
_diffrn_reflns_theta_full 26.98
_diffrn_reflns_theta_max 26.98
_diffrn_reflns_theta_min 2.73
_exptl_absorpt_coefficient_mu 0.701
_exptl_absorpt_correction_T_max 1.00000
_exptl_absorpt_correction_T_min 0.57629
_exptl_absorpt_correction_type multi-scan
_exptl_absorpt_process_details
;
CrysAlisPro, Agilent Technologies,
Version 1.171.35.11 (release 16-05-2011 CrysAlis171 .NET)
(compiled May 16 2011,17:55:39)
Empirical absorption correction using spherical harmonics,
implemented in SCALE3 ABSPACK scaling algorithm.
;
_exptl_crystal_colour green
_exptl_crystal_density_diffrn 1.082
_exptl_crystal_density_method 'not measured'
_exptl_crystal_description block
_exptl_crystal_F_000 738
_exptl_crystal_size_max 0.10
_exptl_crystal_size_mid 0.10
_exptl_crystal_size_min 0.07
_platon_squeeze_details
;
;
_refine_diff_density_max 0.851
_refine_diff_density_min -0.278
_refine_diff_density_rms 0.068
_refine_ls_abs_structure_details 'Flack H D (1983), Acta Cryst. A39, 876-881'
_refine_ls_abs_structure_Flack -0.013(17)
_refine_ls_extinction_method none
_refine_ls_goodness_of_fit_ref 1.102
_refine_ls_hydrogen_treatment constr
_refine_ls_matrix_type full
_refine_ls_number_parameters 141
_refine_ls_number_reflns 3165
_refine_ls_number_restraints 0
_refine_ls_restrained_S_all 1.102
_refine_ls_R_factor_all 0.0491
_refine_ls_R_factor_gt 0.0419
_refine_ls_shift/su_max 0.000
_refine_ls_shift/su_mean 0.000
_refine_ls_structure_factor_coef Fsqd
_refine_ls_weighting_details 'w=1/[\s^2^(Fo^2^)+(0.0744P)^2^] where P=(Fo^2^+2Fc^2^)/3'
_refine_ls_weighting_scheme calc
_refine_ls_wR_factor_gt 0.1150
_refine_ls_wR_factor_ref 0.1185
_reflns_number_gt 2783
_reflns_number_total 3165
_reflns_threshold_expression >2\s(I)
_cod_data_source_file c3dt00096f.txt
_cod_data_source_block p3221
_cod_depositor_comments
;
The following automatic conversions were performed:

'_chemical_melting_point' value 'N/A' was changed to '?' - the value
is undefined or not given.

Automatic conversion script
Id: cif_fix_values 1891 2012-01-12 08:04:46Z andrius 
;
_cod_database_code 7021365

loop_
_symmetry_equiv_pos_as_xyz
'x, y, z'
'-y, x-y, z+1/3'
'-x+y, -x, z+2/3'
'x-y, -y, -z+2/3'
'-x, -x+y, -z+1/3'
'y, x, -z'

loop_
_atom_site_label
_atom_site_type_symbol
_atom_site_fract_x
_atom_site_fract_y
_atom_site_fract_z
_atom_site_U_iso_or_equiv
_atom_site_adp_type
_atom_site_occupancy
_atom_site_symmetry_multiplicity
_atom_site_calc_flag
_atom_site_refinement_flags
Ni1 Ni 0.52534(3) 0.0000 0.3333 0.02594(16) Uani 1 2 d S
O2 O 0.62765(12) 0.18497(13) 0.5293(3) 0.0284(5) Uani 1 1 d .
O3 O 0.92332(12) 0.40055(11) 0.7709(2) 0.0220(4) Uani 1 1 d .
O1 O 0.64884(13) 0.07749(14) 0.4265(3) 0.0356(6) Uani 1 1 d .
O21 O 0.56368(15) 0.08383(14) 0.1361(3) 0.0370(6) Uani 1 1 d .
C2 C 0.77184(18) 0.19918(18) 0.5485(3) 0.0224(6) Uani 1 1 d .
C4 C 0.80392(18) 0.27782(18) 0.6362(3) 0.0227(6) Uani 1 1 d .
H4 H 0.7655 0.2991 0.6628 0.027 Uiso 1 1 calc R
C7 C 0.95208(18) 0.29400(18) 0.6417(4) 0.0232(6) Uani 1 1 d .
C3 C 0.8289(2) 0.16683(19) 0.5096(4) 0.0318(7) Uani 1 1 d .
H3 H 0.8075 0.1140 0.4526 0.038 Uiso 1 1 calc R
N21 N 0.5292(2) 0.14975(19) -0.0626(3) 0.0453(8) Uani 1 1 d .
C6 C 0.89293(18) 0.32433(16) 0.6836(3) 0.0219(5) Uani 1 1 d .
C5 C 0.9181(2) 0.2141(2) 0.5565(4) 0.0351(8) Uani 1 1 d .
H5 H 0.9561 0.1921 0.5307 0.042 Uiso 1 1 calc R
C1 C 0.67590(18) 0.14948(18) 0.4977(3) 0.0245(6) Uani 1 1 d .
C21 C 0.5100(3) 0.0855(2) 0.0384(4) 0.0398(8) Uani 1 1 d .
H21 H 0.4517 0.0371 0.0380 0.048 Uiso 1 1 calc R
C23 C 0.4616(3) 0.1499(3) -0.1649(5) 0.0538(10) Uani 1 1 d .
H23A H 0.4889 0.2024 -0.2300 0.081 Uiso 0.50 1 calc PR
H23B H 0.4153 0.1501 -0.1023 0.081 Uiso 0.50 1 calc PR
H23C H 0.4360 0.0972 -0.2297 0.081 Uiso 0.50 1 calc PR
H23D H 0.4046 0.0974 -0.1447 0.081 Uiso 0.50 1 calc PR
H23E H 0.4781 0.1497 -0.2724 0.081 Uiso 0.50 1 calc PR
H23F H 0.4575 0.2026 -0.1450 0.081 Uiso 0.50 1 calc PR
C22 C 0.6175(3) 0.2301(3) -0.0621(5) 0.0591(11) Uani 1 1 d .
H22A H 0.6203 0.2700 -0.1435 0.089 Uiso 0.50 1 calc PR
H22B H 0.6625 0.2138 -0.0801 0.089 Uiso 0.50 1 calc PR
H22C H 0.6277 0.2596 0.0377 0.089 Uiso 0.50 1 calc PR
H22D H 0.6534 0.2256 0.0196 0.089 Uiso 0.50 1 calc PR
H22E H 0.6112 0.2818 -0.0439 0.089 Uiso 0.50 1 calc PR
H22F H 0.6460 0.2360 -0.1616 0.089 Uiso 0.50 1 calc PR

loop_
_atom_site_aniso_label
_atom_site_aniso_U_11
_atom_site_aniso_U_22
_atom_site_aniso_U_33
_atom_site_aniso_U_23
_atom_site_aniso_U_13
_atom_site_aniso_U_12
Ni1 0.01235(19) 0.0128(3) 0.0528(3) -0.0072(2) -0.00360(12) 0.00639(13)
O2 0.0165(10) 0.0199(10) 0.0517(12) -0.0089(9) -0.0063(9) 0.0113(8)
O3 0.0143(9) 0.0107(8) 0.0393(10) 0.0000(8) 0.0002(8) 0.0048(7)
O1 0.0159(9) 0.0247(11) 0.0683(16) -0.0187(10) -0.0102(10) 0.0117(9)
O21 0.0243(11) 0.0197(10) 0.0591(14) -0.0019(10) 0.0119(11) 0.0051(9)
C2 0.0150(13) 0.0118(12) 0.0384(15) -0.0013(11) -0.0005(11) 0.0053(11)
C4 0.0134(12) 0.0144(13) 0.0427(17) 0.0017(12) 0.0020(11) 0.0087(11)
C7 0.0119(13) 0.0145(13) 0.0428(16) 0.0003(12) -0.0047(12) 0.0062(11)
C3 0.0203(14) 0.0185(13) 0.0569(18) -0.0132(12) -0.0052(13) 0.0100(11)
N21 0.0514(19) 0.0272(15) 0.0468(17) 0.0042(13) 0.0087(14) 0.0117(14)
C6 0.0163(13) 0.0120(11) 0.0367(14) -0.0013(10) -0.0010(12) 0.0067(11)
C5 0.0189(14) 0.0213(15) 0.066(2) -0.0081(14) -0.0014(14) 0.0110(12)
C1 0.0185(14) 0.0149(13) 0.0403(17) -0.0040(11) -0.0050(12) 0.0085(12)
C21 0.0359(19) 0.0280(17) 0.052(2) 0.0011(16) 0.0120(17) 0.0135(15)
C23 0.067(3) 0.053(2) 0.045(2) -0.0008(18) -0.001(2) 0.033(2)
C22 0.056(3) 0.033(2) 0.068(3) 0.0149(19) 0.021(2) 0.0072(18)

loop_
_atom_type_symbol
_atom_type_description
_atom_type_scat_dispersion_real
_atom_type_scat_dispersion_imag
_atom_type_scat_source
C C 0.0033 0.0016 'International Tables Vol C Tables 4.2.6.8 and 6.1.1.4'
H H 0.0000 0.0000 'International Tables Vol C Tables 4.2.6.8 and 6.1.1.4'
N N 0.0061 0.0033 'International Tables Vol C Tables 4.2.6.8 and 6.1.1.4'
O O 0.0106 0.0060 'International Tables Vol C Tables 4.2.6.8 and 6.1.1.4'
Ni Ni 0.3393 1.1124 'International Tables Vol C Tables 4.2.6.8 and 6.1.1.4'

loop_
_geom_angle_atom_site_label_1
_geom_angle_atom_site_label_2
_geom_angle_atom_site_label_3
_geom_angle
_geom_angle_site_symmetry_1
_geom_angle_site_symmetry_3
O1 Ni1 O1 87.70(11) 4 .
O1 Ni1 O3 91.98(7) 4 6_546
O1 Ni1 O3 177.64(9) . 6_546
O1 Ni1 O3 177.64(9) 4 3_664
O1 Ni1 O3 91.98(7) . 3_664
O3 Ni1 O3 88.43(10) 6_546 3_664
O1 Ni1 O21 92.68(9) 4 .
O1 Ni1 O21 89.74(9) . .
O3 Ni1 O21 87.93(8) 6_546 .
O3 Ni1 O21 89.66(8) 3_664 .
O1 Ni1 O21 89.74(9) 4 4
O1 Ni1 O21 92.68(9) . 4
O3 Ni1 O21 89.66(8) 6_546 4
O3 Ni1 O21 87.93(8) 3_664 4
O21 Ni1 O21 176.64(13) . 4
C6 O3 Ni1 120.07(16) . 2_655
C1 O1 Ni1 126.55(18) . .
C21 O21 Ni1 124.5(2) . .
C3 C2 C4 120.0(3) . .
C3 C2 C1 120.1(2) . .
C4 C2 C1 119.9(2) . .
C6 C4 C2 120.2(2) . .
C6 C4 H4 119.9 . .
C2 C4 H4 119.9 . .
C5 C7 C6 118.3(3) . .
C5 C7 C7 119.7(2) . 5_766
C6 C7 C7 122.0(2) . 5_766
C2 C3 C5 119.5(3) . .
C2 C3 H3 120.2 . .
C5 C3 H3 120.2 . .
C21 N21 C23 122.1(3) . .
C21 N21 C22 120.3(4) . .
C23 N21 C22 117.1(3) . .
O3 C6 C4 119.7(2) . .
O3 C6 C7 119.7(2) . .
C4 C6 C7 120.6(2) . .
C3 C5 C7 121.4(3) . .
C3 C5 H5 119.3 . .
C7 C5 H5 119.3 . .
O1 C1 O2 124.7(2) . .
O1 C1 C2 117.9(2) . .
O2 C1 C2 117.4(2) . .
O21 C21 N21 125.3(3) . .
O21 C21 H21 117.3 . .
N21 C21 H21 117.3 . .
N21 C23 H23A 109.5 . .
N21 C23 H23B 109.5 . .
H23A C23 H23B 109.5 . .
N21 C23 H23C 109.5 . .
H23A C23 H23C 109.5 . .
H23B C23 H23C 109.5 . .
N21 C23 H23D 109.5 . .
H23A C23 H23D 141.1 . .
H23B C23 H23D 56.3 . .
H23C C23 H23D 56.3 . .
N21 C23 H23E 109.5 . .
H23A C23 H23E 56.3 . .
H23B C23 H23E 141.1 . .
H23C C23 H23E 56.3 . .
H23D C23 H23E 109.5 . .
N21 C23 H23F 109.5 . .
H23A C23 H23F 56.3 . .
H23B C23 H23F 56.3 . .
H23C C23 H23F 141.1 . .
H23D C23 H23F 109.5 . .
H23E C23 H23F 109.5 . .
N21 C22 H22A 109.5 . .
N21 C22 H22B 109.5 . .
H22A C22 H22B 109.5 . .
N21 C22 H22C 109.5 . .
H22A C22 H22C 109.5 . .
H22B C22 H22C 109.5 . .
N21 C22 H22D 109.5 . .
H22A C22 H22D 141.1 . .
H22B C22 H22D 56.3 . .
H22C C22 H22D 56.3 . .
N21 C22 H22E 109.5 . .
H22A C22 H22E 56.3 . .
H22B C22 H22E 141.1 . .
H22C C22 H22E 56.3 . .
H22D C22 H22E 109.5 . .
N21 C22 H22F 109.5 . .
H22A C22 H22F 56.3 . .
H22B C22 H22F 56.3 . .
H22C C22 H22F 141.1 . .
H22D C22 H22F 109.5 . .
H22E C22 H22F 109.5 . .

loop_
_geom_bond_atom_site_label_1
_geom_bond_atom_site_label_2
_geom_bond_distance
_geom_bond_site_symmetry_2
Ni1 O1 2.023(2) 4
Ni1 O1 2.023(2) .
Ni1 O3 2.0761(18) 6_546
Ni1 O3 2.0761(18) 3_664
Ni1 O21 2.096(2) .
Ni1 O21 2.096(2) 4
O2 C1 1.282(3) .
O3 C6 1.365(3) .
O3 Ni1 2.0761(18) 2_655
O1 C1 1.243(3) .
O21 C21 1.256(4) .
C2 C3 1.389(4) .
C2 C4 1.396(4) .
C2 C1 1.495(4) .
C4 C6 1.388(4) .
C4 H4 0.9300 .
C7 C5 1.399(4) .
C7 C6 1.403(4) .
C7 C7 1.491(5) 5_766
C3 C5 1.390(4) .
C3 H3 0.9300 .
N21 C21 1.306(5) .
N21 C23 1.455(5) .
N21 C22 1.456(5) .
C5 H5 0.9300 .
C21 H21 0.9300 .
C23 H23A 0.9600 .
C23 H23B 0.9600 .
C23 H23C 0.9600 .
C23 H23D 0.9600 .
C23 H23E 0.9600 .
C23 H23F 0.9600 .
C22 H22A 0.9600 .
C22 H22B 0.9600 .
C22 H22C 0.9600 .
C22 H22D 0.9600 .
C22 H22E 0.9600 .
C22 H22F 0.9600 .

loop_
_platon_squeeze_void_nr
_platon_squeeze_void_average_x
_platon_squeeze_void_average_y
_platon_squeeze_void_average_z
_platon_squeeze_void_volume
_platon_squeeze_void_count_electrons
_platon_squeeze_void_content
1 0.000 0.000 -0.032 789 128 '3 x DMF'
